data_4078712
loop_
_publ_author_name
'Kure, Bunsho'
'Taniguchi, Ayami'
'Nakajima, Takayuki'
'Tanase, Tomoaki'

_publ_section_title
;
 Hydride-Bridged NiRh Complexes with Tunable N3S2Dithiolato Ligands and
 Their Utilization as Catalysts for Hydrogenation of Aldehydes and CO2in
 Aqueous Media
;
_journal_issue 13
_journal_name_full Organometallics
_journal_page_first 4791
_journal_paper_doi 10.1021/om300350u
_journal_volume 31
_journal_year 2012
_chemical_formula_moiety 'C23 H46 N4 Ni O4.50 Rh S2 '
_chemical_formula_sum 'C23 H46 N4 Ni O4.5 Rh S2'
_chemical_formula_weight 676.37
_space_group_IT_number 2
_symmetry_cell_setting triclinic
_symmetry_Int_Tables_number 2
_symmetry_space_group_name_Hall '-P 1'
_symmetry_space_group_name_H-M 'P -1'
_cell_angle_alpha 111.789(2)
_cell_angle_beta 95.6140(18)
_cell_angle_gamma 101.892(5)
_cell_formula_units_Z 2
_cell_length_a 8.406(3)
_cell_length_b 13.931(5)
_cell_length_c 14.394(5)
_cell_measurement_reflns_used 3684
_cell_measurement_temperature 153(2)
_cell_measurement_theta_max 27.5
_cell_measurement_theta_min 3.5
_cell_volume 1503.1(9)
_computing_cell_refinement CrystalClear
_computing_data_collection CrystalClear
_computing_data_reduction CrystalStructure
_computing_molecular_graphics 'Mercury 3.0'
_computing_publication_material 'CrystalStructure 3.8'
_computing_structure_refinement SHELXL
_computing_structure_solution SIR97
_diffrn_ambient_temperature 153(2)
_diffrn_detector_area_resol_mean 7.31
_diffrn_measured_fraction_theta_full 0.99
_diffrn_measured_fraction_theta_max 0.99
_diffrn_measurement_device_type 'Rigaku Saturn'
_diffrn_measurement_method \w
_diffrn_radiation_type 'Mo K\a'
_diffrn_radiation_wavelength 0.71075
_diffrn_reflns_av_R_equivalents 0.020
_diffrn_reflns_limit_h_max 10
_diffrn_reflns_limit_h_min -10
_diffrn_reflns_limit_k_max 18
_diffrn_reflns_limit_k_min -18
_diffrn_reflns_limit_l_max 18
_diffrn_reflns_limit_l_min -18
_diffrn_reflns_number 12785
_diffrn_reflns_theta_full 27.50
_diffrn_reflns_theta_max 27.51
_exptl_absorpt_coefficient_mu 1.348
_exptl_absorpt_correction_T_max 0.935
_exptl_absorpt_correction_T_min 0.814
_exptl_absorpt_correction_type multi-scan
_exptl_absorpt_process_details 'Jacobson, R. (1998) Private communication'
_exptl_crystal_colour red
_exptl_crystal_density_diffrn 1.494
_exptl_crystal_density_method 'not measured'
_exptl_crystal_description platelet
_exptl_crystal_F_000 706.00
_exptl_crystal_size_max 0.20
_exptl_crystal_size_mid 0.10
_exptl_crystal_size_min 0.05
_refine_diff_density_max 1.34
_refine_diff_density_min -0.91
_refine_ls_extinction_method none
_refine_ls_goodness_of_fit_ref 0.986
_refine_ls_hydrogen_treatment mixed
_refine_ls_number_parameters 343
_refine_ls_number_reflns 6292
_refine_ls_R_factor_gt 0.0475
_refine_ls_shift/su_max 0.001
_refine_ls_structure_factor_coef Fsqd
_refine_ls_weighting_details 'w = 1/[\s^2^(Fo^2^)+(0.1151P)^2^+0.8079P] where P=(Fo^2^+2Fc^2^)/3'
_refine_ls_weighting_scheme calc
_refine_ls_wR_factor_ref 0.1395
_reflns_number_gt 5631
_reflns_number_total 6292
_reflns_threshold_expression F^2^>2.0\s(F^2^)
_cod_data_source_file om300350u_si_002.cif
_cod_data_source_block '_complex[4b]NO3.1.5H2Ol'
_cod_original_cell_volume 1503.2(9)
_cod_original_formula_sum 'C23 H46 N4 Ni O4.50 Rh S2 '
_cod_database_code 4078712

loop_
_symmetry_equiv_pos_site_id
_symmetry_equiv_pos_as_xyz
1 +X,+Y,+Z
2 -X,-Y,-Z

loop_
_atom_site_label
_atom_site_type_symbol
_atom_site_fract_x
_atom_site_fract_y
_atom_site_fract_z
_atom_site_U_iso_or_equiv
_atom_site_adp_type
_atom_site_occupancy
_atom_site_symmetry_multiplicity
_atom_site_calc_flag
_atom_site_refinement_flags
Rh(1) Rh 0.39083(2) 0.119790(16) 0.320140(14) 0.02000(12) Uani 1.00 1 d .
Ni(1) Ni 0.34304(4) 0.22875(3) 0.20165(2) 0.01750(13) Uani 1.00 1 d .
S(1) S 0.14222(8) 0.16623(5) 0.27965(5) 0.02221(16) Uani 1.00 1 d .
S(2) S 0.39970(9) 0.06100(5) 0.14509(5) 0.02401(16) Uani 1.00 1 d .
O(1) O 1.0957(17) 0.5673(8) 0.4818(11) 0.099(4) Uani 0.50 1 d P
O(2) O 0.9442(10) 0.4983(6) 0.4133(5) 0.0592(16) Uani 0.50 1 d P
O(3) O 0.8783(9) 0.4352(8) 0.4475(7) 0.079(3) Uani 0.50 1 d P
O(4) O 0.1138(12) 0.6174(8) 0.1754(6) 0.101(2) Uiso 0.50 1 d P
O(5) O 0.1084(18) 0.5288(16) 0.0076(7) 0.186(7) Uiso 0.50 1 d P
O(6) O -0.1351(13) 0.5003(12) 0.0581(10) 0.157(5) Uiso 0.50 1 d P
O(7) O -0.0454(10) -0.3577(5) 0.3382(6) 0.166(3) Uani 1.00 1 d .
O(8) O -0.5701(15) 0.5907(7) 0.1102(7) 0.110(3) Uani 0.50 1 d P
N(1) N 0.3711(3) 0.38499(18) 0.30266(18) 0.0251(5) Uani 1.00 1 d .
N(2) N 0.2182(3) 0.26722(18) 0.09147(18) 0.0234(4) Uani 1.00 1 d .
N(3) N 0.5567(3) 0.2896(2) 0.16123(19) 0.0254(5) Uani 1.00 1 d .
N(4) N 1.0000 0.5000 0.5000 0.0489(11) Uani 1.00 2 d S
N(5) N 0.0181(12) 0.5443(10) 0.0854(6) 0.191(10) Uiso 0.50 1 d P
C(1) C 0.1485(4) 0.2996(2) 0.3732(2) 0.0302(6) Uani 1.00 1 d .
C(2) C 0.3136(4) 0.3837(2) 0.3962(2) 0.0299(6) Uani 1.00 1 d .
C(3) C 0.6116(4) 0.1101(2) 0.1296(2) 0.0327(6) Uani 1.00 1 d .
C(4) C 0.6781(3) 0.2311(2) 0.1763(2) 0.0311(6) Uani 1.00 1 d .
C(5) C 0.2767(4) 0.4363(2) 0.2502(2) 0.0293(6) Uani 1.00 1 d .
C(6) C 0.1505(4) 0.3542(2) 0.1570(2) 0.0283(6) Uani 1.00 1 d .
C(7) C 0.3467(4) 0.3067(2) 0.0395(2) 0.0291(6) Uani 1.00 1 d .
C(8) C 0.5023(4) 0.2692(2) 0.0524(2) 0.0298(6) Uani 1.00 1 d .
C(9) C 0.6202(4) 0.4069(2) 0.2264(2) 0.0332(6) Uani 1.00 1 d .
C(10) C 0.5528(4) 0.4344(2) 0.3245(2) 0.0324(6) Uani 1.00 1 d .
C(11) C 0.0738(3) 0.1779(2) 0.0168(2) 0.0262(5) Uani 1.00 1 d .
C(12) C -0.0383(4) 0.2160(2) -0.0453(2) 0.0364(7) Uani 1.00 1 d .
C(13) C 0.1300(4) 0.0850(2) -0.0550(2) 0.0339(7) Uani 1.00 1 d .
C(14) C 0.4628(4) -0.0159(2) 0.3426(2) 0.0349(7) Uani 1.00 1 d .
C(15) C 0.3132(4) -0.0096(2) 0.3765(2) 0.0330(6) Uani 1.00 1 d .
C(16) C 0.3425(4) 0.0948(2) 0.4580(2) 0.0315(6) Uani 1.00 1 d .
C(17) C 0.5112(4) 0.1513(2) 0.4749(2) 0.0296(6) Uani 1.00 1 d .
C(18) C 0.5864(4) 0.0840(3) 0.4001(2) 0.0331(6) Uani 1.00 1 d .
C(19) C 0.4870(7) -0.1125(3) 0.2580(3) 0.0600(13) Uani 1.00 1 d .
C(20) C 0.1497(6) -0.0934(4) 0.3402(3) 0.0593(12) Uani 1.00 1 d .
C(21) C 0.2185(5) 0.1348(4) 0.5197(3) 0.0563(12) Uani 1.00 1 d .
C(22) C 0.5977(7) 0.2590(3) 0.5571(3) 0.0583(12) Uani 1.00 1 d .
C(23) C 0.7646(5) 0.1064(5) 0.3918(4) 0.0627(14) Uani 1.00 1 d .
H(1) H 0.485(5) 0.224(3) 0.322(3) 0.041(11) Uiso 1.00 1 c .
H(2) H 0.3764 0.3860 0.0682 0.035 Uiso 1.00 1 c R
H(3) H 0.3001 0.2803 -0.0341 0.035 Uiso 1.00 1 c R
H(4) H 0.0539 0.3220 0.1797 0.034 Uiso 1.00 1 c R
H(5) H 0.1114 0.3912 0.1159 0.034 Uiso 1.00 1 c R
H(6) H 0.7177 0.2550 0.2504 0.037 Uiso 1.00 1 c R
H(7) H 0.7746 0.2505 0.1465 0.037 Uiso 1.00 1 c R
H(8) H 0.3004 0.4554 0.4372 0.036 Uiso 1.00 1 c R
H(9) H 0.3989 0.3687 0.4373 0.036 Uiso 1.00 1 c R
H(10) H 0.4793 0.1917 0.0098 0.036 Uiso 1.00 1 c R
H(11) H 0.5918 0.3078 0.0294 0.036 Uiso 1.00 1 c R
H(12) H 0.3553 0.4840 0.2290 0.035 Uiso 1.00 1 c R
H(13) H 0.2187 0.4808 0.2986 0.035 Uiso 1.00 1 c R
H(14) H 0.5857 0.4483 0.1888 0.040 Uiso 1.00 1 c R
H(15) H 0.7427 0.4267 0.2426 0.040 Uiso 1.00 1 c R
H(16) H 0.6864 0.0793 0.1608 0.039 Uiso 1.00 1 c R
H(17) H 0.6143 0.0834 0.0558 0.039 Uiso 1.00 1 c R
H(18) H 0.6096 0.4080 0.3699 0.039 Uiso 1.00 1 c R
H(19) H 0.5754 0.5131 0.3600 0.039 Uiso 1.00 1 c R
H(20) H 0.0585 0.3248 0.3477 0.036 Uiso 1.00 1 c R
H(21) H 0.1267 0.2940 0.4376 0.036 Uiso 1.00 1 c R
H(22) H 0.0042 0.1493 0.0579 0.031 Uiso 1.00 1 c R
H(23) H -0.1259 0.2375 -0.0088 0.044 Uiso 1.00 1 c R
H(24) H -0.0881 0.1575 -0.1120 0.044 Uiso 1.00 1 c R
H(25) H 0.0278 0.2772 -0.0549 0.044 Uiso 1.00 1 c R
H(26) H 0.1496 0.0970 -0.1163 0.041 Uiso 1.00 1 c R
H(27) H 0.0438 0.0181 -0.0742 0.041 Uiso 1.00 1 c R
H(28) H 0.2326 0.0801 -0.0205 0.041 Uiso 1.00 1 c R
H(29) H 0.7149 0.2769 0.5527 0.070 Uiso 1.00 1 c R
H(30) H 0.5881 0.2575 0.6239 0.070 Uiso 1.00 1 c R
H(31) H 0.5466 0.3131 0.5486 0.070 Uiso 1.00 1 c R
H(32) H 0.7830 0.0452 0.3364 0.075 Uiso 1.00 1 c R
H(33) H 0.8331 0.1182 0.4561 0.075 Uiso 1.00 1 c R
H(34) H 0.7947 0.1706 0.3774 0.075 Uiso 1.00 1 c R
H(35) H 0.0704 -0.0667 0.3820 0.071 Uiso 1.00 1 c R
H(36) H 0.1651 -0.1589 0.3461 0.071 Uiso 1.00 1 c R
H(37) H 0.1073 -0.1092 0.2687 0.071 Uiso 1.00 1 c R
H(38) H 0.2718 0.2056 0.5738 0.068 Uiso 1.00 1 c R
H(39) H 0.1753 0.0849 0.5502 0.068 Uiso 1.00 1 c R
H(40) H 0.1271 0.1399 0.4755 0.068 Uiso 1.00 1 c R
H(41) H 0.3816 -0.1679 0.2295 0.072 Uiso 1.00 1 c R
H(42) H 0.5695 -0.1407 0.2853 0.072 Uiso 1.00 1 c R
H(43) H 0.5256 -0.0918 0.2044 0.072 Uiso 1.00 1 c R

loop_
_atom_site_aniso_label
_atom_site_aniso_U_11
_atom_site_aniso_U_22
_atom_site_aniso_U_33
_atom_site_aniso_U_12
_atom_site_aniso_U_13
_atom_site_aniso_U_23
Rh(1) 0.01895(16) 0.02561(16) 0.01716(15) 0.00745(10) 0.00446(9) 0.00938(10)
Ni(1) 0.0170(2) 0.01821(19) 0.01509(19) 0.00382(13) 0.00284(13) 0.00475(14)
S(1) 0.0182(3) 0.0273(3) 0.0216(3) 0.0063(2) 0.0054(2) 0.0099(2)
S(2) 0.0303(3) 0.0245(3) 0.0177(3) 0.0114(2) 0.0060(2) 0.0064(2)
O(1) 0.129(9) 0.082(6) 0.144(10) 0.068(6) 0.098(9) 0.070(7)
O(2) 0.058(4) 0.066(4) 0.052(3) 0.028(3) 0.000(3) 0.019(3)
O(3) 0.036(3) 0.076(5) 0.073(5) 0.015(3) -0.014(4) -0.022(4)
O(7) 0.169(6) 0.114(4) 0.174(6) -0.049(4) -0.074(5) 0.085(4)
O(8) 0.153(9) 0.076(5) 0.090(6) -0.032(5) -0.013(5) 0.064(5)
N(1) 0.0261(12) 0.0210(10) 0.0214(11) 0.0051(8) 0.0009(9) 0.0024(8)
N(2) 0.0259(12) 0.0207(10) 0.0200(10) 0.0031(8) 0.0014(9) 0.0065(8)
N(3) 0.0222(12) 0.0292(11) 0.0216(11) 0.0017(9) 0.0038(9) 0.0094(9)
N(4) 0.040(2) 0.047(2) 0.054(2) 0.027(2) 0.011(2) 0.006(2)
C(1) 0.0300(16) 0.0351(14) 0.0254(14) 0.0154(12) 0.0117(12) 0.0069(11)
C(2) 0.0339(16) 0.0307(14) 0.0196(12) 0.0119(12) 0.0052(11) 0.0021(10)
C(3) 0.0331(17) 0.0483(18) 0.0236(13) 0.0227(14) 0.0131(12) 0.0139(13)
C(4) 0.0180(13) 0.0486(17) 0.0275(14) 0.0079(12) 0.0077(11) 0.0157(13)
C(5) 0.0347(16) 0.0200(12) 0.0304(14) 0.0097(11) 0.0023(12) 0.0067(11)
C(6) 0.0296(15) 0.0238(12) 0.0301(14) 0.0105(11) 0.0022(12) 0.0083(11)
C(7) 0.0328(16) 0.0294(13) 0.0255(13) 0.0034(11) 0.0028(12) 0.0149(11)
C(8) 0.0274(15) 0.0386(15) 0.0251(13) 0.0037(12) 0.0074(11) 0.0167(12)
C(9) 0.0260(15) 0.0316(14) 0.0332(15) -0.0059(11) 0.0017(12) 0.0116(12)
C(10) 0.0291(16) 0.0233(13) 0.0308(15) -0.0029(11) -0.0039(12) 0.0032(11)
C(11) 0.0250(14) 0.0264(13) 0.0228(13) 0.0022(10) -0.0023(10) 0.0090(10)
C(12) 0.0329(17) 0.0412(16) 0.0327(16) 0.0070(13) -0.0062(13) 0.0167(13)
C(13) 0.0376(18) 0.0294(14) 0.0242(14) 0.0074(12) -0.0045(12) 0.0024(11)
C(14) 0.048(2) 0.0421(17) 0.0272(14) 0.0239(15) 0.0096(13) 0.0215(13)
C(15) 0.0333(17) 0.0396(16) 0.0280(14) 0.0013(12) -0.0011(12) 0.0217(13)
C(16) 0.0274(15) 0.0519(18) 0.0266(14) 0.0149(13) 0.0090(12) 0.0251(14)
C(17) 0.0282(15) 0.0384(15) 0.0206(13) 0.0067(12) -0.0031(11) 0.0133(11)
C(18) 0.0228(15) 0.0574(19) 0.0330(15) 0.0169(13) 0.0056(12) 0.0302(15)
C(19) 0.107(4) 0.046(2) 0.042(2) 0.047(2) 0.011(2) 0.0206(18)
C(20) 0.054(2) 0.067(2) 0.051(2) -0.018(2) -0.0107(19) 0.041(2)
C(21) 0.052(2) 0.108(3) 0.042(2) 0.046(2) 0.0286(19) 0.049(2)
C(22) 0.083(3) 0.044(2) 0.0323(18) -0.000(2) -0.019(2) 0.0144(16)
C(23) 0.0278(19) 0.127(4) 0.066(2) 0.032(2) 0.0156(18) 0.066(3)

loop_
_atom_type_symbol
_atom_type_description
_atom_type_scat_dispersion_real
_atom_type_scat_dispersion_imag
_atom_type_scat_source
C C 0.003 0.002
;
International Tables for Crystallography
(1992, Vol. C, Tables 4.2.6.8 and 6.1.1.4)
;
H H 0.000 0.000
;
International Tables for Crystallography
(1992, Vol. C, Table 6.1.1.4)
;
N N 0.006 0.003
;
International Tables for Crystallography
(1992, Vol. C, Tables 4.2.6.8 and 6.1.1.4)
;
Ni Ni 0.339 1.112
;
International Tables for Crystallography
(1992, Vol. C, Tables 4.2.6.8 and 6.1.1.4)
;
O O 0.011 0.006
;
International Tables for Crystallography
(1992, Vol. C, Tables 4.2.6.8 and 6.1.1.4)
;
Rh Rh -1.118 0.919
;
International Tables for Crystallography
(1992, Vol. C, Tables 4.2.6.8 and 6.1.1.4)
;
S S 0.125 0.123
;
International Tables for Crystallography
(1992, Vol. C, Tables 4.2.6.8 and 6.1.1.4)
;

loop_
_geom_angle_atom_site_label_1
_geom_angle_atom_site_label_2
_geom_angle_atom_site_label_3
_geom_angle
_geom_angle_publ_flag
_geom_angle_site_symmetry_1
_geom_angle_site_symmetry_3
Ni(1) Rh(1) S(1) 53.34(2) yes . .
Ni(1) Rh(1) S(2) 54.27(2) yes . .
Ni(1) Rh(1) C(14) 150.74(9) yes . .
Ni(1) Rh(1) C(15) 153.70(8) yes . .
Ni(1) Rh(1) C(16) 146.27(10) yes . .
Ni(1) Rh(1) C(17) 139.37(9) yes . .
Ni(1) Rh(1) C(18) 141.12(10) yes . .
S(1) Rh(1) S(2) 86.57(2) yes . .
S(1) Rh(1) C(14) 138.14(9) yes . .
S(1) Rh(1) C(15) 105.35(9) yes . .
S(1) Rh(1) C(16) 98.73(10) yes . .
S(1) Rh(1) C(17) 124.82(9) yes . .
S(1) Rh(1) C(18) 162.04(10) yes . .
S(2) Rh(1) C(14) 96.72(9) yes . .
S(2) Rh(1) C(15) 115.83(7) yes . .
S(2) Rh(1) C(16) 153.67(8) yes . .
S(2) Rh(1) C(17) 148.41(9) yes . .
S(2) Rh(1) C(18) 110.73(9) yes . .
C(14) Rh(1) C(15) 36.55(14) yes . .
C(14) Rh(1) C(16) 62.33(14) yes . .
C(14) Rh(1) C(17) 63.35(12) yes . .
C(14) Rh(1) C(18) 38.42(12) yes . .
C(15) Rh(1) C(16) 37.88(11) yes . .
C(15) Rh(1) C(17) 63.36(11) yes . .
C(15) Rh(1) C(18) 63.45(13) yes . .
C(16) Rh(1) C(17) 37.71(11) yes . .
C(16) Rh(1) C(18) 63.66(14) yes . .
C(17) Rh(1) C(18) 38.50(13) yes . .
Rh(1) Ni(1) S(1) 56.01(2) yes . .
Rh(1) Ni(1) S(2) 54.86(2) yes . .
Rh(1) Ni(1) N(1) 105.35(8) yes . .
Rh(1) Ni(1) N(2) 157.69(6) yes . .
Rh(1) Ni(1) N(3) 113.22(8) yes . .
S(1) Ni(1) S(2) 88.79(2) yes . .
S(1) Ni(1) N(1) 91.02(7) yes . .
S(1) Ni(1) N(2) 106.20(7) yes . .
S(1) Ni(1) N(3) 167.20(8) yes . .
S(2) Ni(1) N(1) 155.06(8) yes . .
S(2) Ni(1) N(2) 117.06(6) yes . .
S(2) Ni(1) N(3) 89.39(8) yes . .
N(1) Ni(1) N(2) 86.90(9) yes . .
N(1) Ni(1) N(3) 85.32(10) yes . .
N(2) Ni(1) N(3) 85.88(11) yes . .
Rh(1) S(1) Ni(1) 70.65(2) yes . .
Rh(1) S(1) C(1) 109.41(11) yes . .
Ni(1) S(1) C(1) 94.56(11) yes . .
Rh(1) S(2) Ni(1) 70.87(2) yes . .
Rh(1) S(2) C(3) 109.38(9) yes . .
Ni(1) S(2) C(3) 95.17(12) yes . .
O(2) O(1) O(3) 118.8(13) yes . 2_766
O(2) O(1) N(4) 56.7(6) yes . .
O(3) O(1) N(4) 62.2(10) yes 2_766 .
O(1) O(2) O(3) 109.5(10) yes . .
O(1) O(2) N(4) 53.4(7) yes . .
O(3) O(2) N(4) 56.3(5) yes . .
O(1) O(3) O(2) 130.9(9) yes 2_766 .
O(1) O(3) N(4) 66.9(8) yes 2_766 .
O(2) O(3) N(4) 64.3(5) yes . .
O(6) O(5) N(5) 159.9(16) yes 2_565 .
O(6) O(5) N(5) 57.1(9) yes 2_565 2_565
N(5) O(5) N(5) 103.3(10) yes . 2_565
O(5) O(6) N(5) 83.6(12) yes 2_565 .
Ni(1) N(1) C(2) 108.72(18) yes . .
Ni(1) N(1) C(5) 107.83(15) yes . .
Ni(1) N(1) C(10) 104.01(18) yes . .
C(2) N(1) C(5) 113.2(2) yes . .
C(2) N(1) C(10) 110.8(2) yes . .
C(5) N(1) C(10) 111.7(2) yes . .
Ni(1) N(2) C(6) 101.21(19) yes . .
Ni(1) N(2) C(7) 106.77(19) yes . .
Ni(1) N(2) C(11) 115.2(2) yes . .
C(6) N(2) C(7) 112.5(2) yes . .
C(6) N(2) C(11) 108.1(2) yes . .
C(7) N(2) C(11) 112.7(2) yes . .
Ni(1) N(3) C(4) 107.5(2) yes . .
Ni(1) N(3) C(8) 103.47(17) yes . .
Ni(1) N(3) C(9) 109.4(2) yes . .
C(4) N(3) C(8) 113.5(2) yes . .
C(4) N(3) C(9) 111.0(2) yes . .
C(8) N(3) C(9) 111.5(2) yes . .
O(1) N(4) O(1) 180.0(13) yes . 2_766
O(1) N(4) O(2) 69.9(8) yes . .
O(1) N(4) O(2) 110.1(8) yes . 2_766
O(1) N(4) O(3) 129.2(9) yes . .
O(1) N(4) O(3) 50.8(9) yes . 2_766
O(1) N(4) O(2) 110.1(8) yes 2_766 .
O(1) N(4) O(2) 69.9(8) yes 2_766 2_766
O(1) N(4) O(3) 50.8(9) yes 2_766 .
O(1) N(4) O(3) 129.2(9) yes 2_766 2_766
O(2) N(4) O(2) 180.0(7) yes . 2_766
O(2) N(4) O(3) 59.4(7) yes . .
O(2) N(4) O(3) 120.6(7) yes . 2_766
O(2) N(4) O(3) 120.6(7) yes 2_766 .
O(2) N(4) O(3) 59.4(7) yes 2_766 2_766
O(3) N(4) O(3) 180.0(11) yes . 2_766
O(4) N(5) O(5) 110.6(9) yes . .
O(4) N(5) O(5) 171.1(12) yes . 2_565
O(4) N(5) O(6) 132.7(11) yes . .
O(5) N(5) O(5) 76.7(8) yes . 2_565
O(5) N(5) O(6) 116.0(9) yes . .
O(5) N(5) O(6) 39.3(8) yes 2_565 .
S(1) C(1) C(2) 114.2(2) yes . .
N(1) C(2) C(1) 112.7(2) yes . .
S(2) C(3) C(4) 114.7(2) yes . .
N(3) C(4) C(3) 114.5(2) yes . .
N(1) C(5) C(6) 112.3(2) yes . .
N(2) C(6) C(5) 113.1(2) yes . .
N(2) C(7) C(8) 111.7(3) yes . .
N(3) C(8) C(7) 110.4(2) yes . .
N(3) C(9) C(10) 110.2(2) yes . .
N(1) C(10) C(9) 110.7(2) yes . .
N(2) C(11) C(12) 113.5(2) yes . .
N(2) C(11) C(13) 112.3(2) yes . .
C(12) C(11) C(13) 109.8(2) yes . .
Rh(1) C(14) C(15) 72.7(2) yes . .
Rh(1) C(14) C(18) 68.5(2) yes . .
Rh(1) C(14) C(19) 124.4(3) yes . .
C(15) C(14) C(18) 109.2(2) yes . .
C(15) C(14) C(19) 124.4(3) yes . .
C(18) C(14) C(19) 126.3(3) yes . .
Rh(1) C(15) C(14) 70.8(2) yes . .
Rh(1) C(15) C(16) 69.3(2) yes . .
Rh(1) C(15) C(20) 125.9(3) yes . .
C(14) C(15) C(16) 107.1(2) yes . .
C(14) C(15) C(20) 128.8(3) yes . .
C(16) C(15) C(20) 124.1(3) yes . .
Rh(1) C(16) C(15) 72.8(2) yes . .
Rh(1) C(16) C(17) 71.1(2) yes . .
Rh(1) C(16) C(21) 125.4(3) yes . .
C(15) C(16) C(17) 109.1(3) yes . .
C(15) C(16) C(21) 125.5(3) yes . .
C(17) C(16) C(21) 125.2(2) yes . .
Rh(1) C(17) C(16) 71.19(19) yes . .
Rh(1) C(17) C(18) 69.34(19) yes . .
Rh(1) C(17) C(22) 126.1(3) yes . .
C(16) C(17) C(18) 107.1(2) yes . .
C(16) C(17) C(22) 127.0(3) yes . .
C(18) C(17) C(22) 125.9(3) yes . .
Rh(1) C(18) C(14) 73.1(2) yes . .
Rh(1) C(18) C(17) 72.2(2) yes . .
Rh(1) C(18) C(23) 126.4(3) yes . .
C(14) C(18) C(17) 107.3(2) yes . .
C(14) C(18) C(23) 125.6(3) yes . .
C(17) C(18) C(23) 126.6(3) yes . .
Ni(1) Rh(1) H(1) 47.2(18) no . .
S(1) Rh(1) H(1) 87.5(19) no . .
S(2) Rh(1) H(1) 82.1(17) no . .
C(14) Rh(1) H(1) 134.4(19) no . .
C(15) Rh(1) H(1) 158.0(18) no . .
C(16) Rh(1) H(1) 123.7(17) no . .
C(17) Rh(1) H(1) 94.7(17) no . .
C(18) Rh(1) H(1) 99.3(19) no . .
Rh(1) Ni(1) H(1) 32.8(12) no . .
S(1) Ni(1) H(1) 78.8(13) no . .
S(2) Ni(1) H(1) 73.1(12) no . .
N(1) Ni(1) H(1) 82.4(12) no . .
N(2) Ni(1) H(1) 168.3(12) no . .
N(3) Ni(1) H(1) 88.6(13) no . .
S(1) C(1) H(20) 108.7 no . .
S(1) C(1) H(21) 108.7 no . .
C(2) C(1) H(20) 108.7 no . .
C(2) C(1) H(21) 108.7 no . .
H(20) C(1) H(21) 107.6 no . .
N(1) C(2) H(8) 109.1 no . .
N(1) C(2) H(9) 109.1 no . .
C(1) C(2) H(8) 109.1 no . .
C(1) C(2) H(9) 109.1 no . .
H(8) C(2) H(9) 107.8 no . .
S(2) C(3) H(16) 108.6 no . .
S(2) C(3) H(17) 108.6 no . .
C(4) C(3) H(16) 108.6 no . .
C(4) C(3) H(17) 108.6 no . .
H(16) C(3) H(17) 107.6 no . .
N(3) C(4) H(6) 108.6 no . .
N(3) C(4) H(7) 108.6 no . .
C(3) C(4) H(6) 108.6 no . .
C(3) C(4) H(7) 108.6 no . .
H(6) C(4) H(7) 107.6 no . .
N(1) C(5) H(12) 109.1 no . .
N(1) C(5) H(13) 109.1 no . .
C(6) C(5) H(12) 109.1 no . .
C(6) C(5) H(13) 109.2 no . .
H(12) C(5) H(13) 107.9 no . .
N(2) C(6) H(4) 109.0 no . .
N(2) C(6) H(5) 109.0 no . .
C(5) C(6) H(4) 109.0 no . .
C(5) C(6) H(5) 109.0 no . .
H(4) C(6) H(5) 107.8 no . .
N(2) C(7) H(2) 109.3 no . .
N(2) C(7) H(3) 109.3 no . .
C(8) C(7) H(2) 109.3 no . .
C(8) C(7) H(3) 109.3 no . .
H(2) C(7) H(3) 107.9 no . .
N(3) C(8) H(10) 109.6 no . .
N(3) C(8) H(11) 109.6 no . .
C(7) C(8) H(10) 109.6 no . .
C(7) C(8) H(11) 109.6 no . .
H(10) C(8) H(11) 108.1 no . .
N(3) C(9) H(14) 109.6 no . .
N(3) C(9) H(15) 109.6 no . .
C(10) C(9) H(14) 109.6 no . .
C(10) C(9) H(15) 109.6 no . .
H(14) C(9) H(15) 108.1 no . .
N(1) C(10) H(18) 109.5 no . .
N(1) C(10) H(19) 109.5 no . .
C(9) C(10) H(18) 109.5 no . .
C(9) C(10) H(19) 109.5 no . .
H(18) C(10) H(19) 108.1 no . .
N(2) C(11) H(22) 107.0 no . .
C(12) C(11) H(22) 106.9 no . .
C(13) C(11) H(22) 106.9 no . .
C(11) C(12) H(23) 109.5 no . .
C(11) C(12) H(24) 109.5 no . .
C(11) C(12) H(25) 109.5 no . .
H(23) C(12) H(24) 109.5 no . .
H(23) C(12) H(25) 109.5 no . .
H(24) C(12) H(25) 109.5 no . .
C(11) C(13) H(26) 109.5 no . .
C(11) C(13) H(27) 109.5 no . .
C(11) C(13) H(28) 109.5 no . .
H(26) C(13) H(27) 109.5 no . .
H(26) C(13) H(28) 109.5 no . .
H(27) C(13) H(28) 109.5 no . .
C(14) C(19) H(41) 109.5 no . .
C(14) C(19) H(42) 109.5 no . .
C(14) C(19) H(43) 109.5 no . .
H(41) C(19) H(42) 109.5 no . .
H(41) C(19) H(43) 109.5 no . .
H(42) C(19) H(43) 109.5 no . .
C(15) C(20) H(35) 109.5 no . .
C(15) C(20) H(36) 109.5 no . .
C(15) C(20) H(37) 109.5 no . .
H(35) C(20) H(36) 109.5 no . .
H(35) C(20) H(37) 109.5 no . .
H(36) C(20) H(37) 109.5 no . .
C(16) C(21) H(38) 109.5 no . .
C(16) C(21) H(39) 109.5 no . .
C(16) C(21) H(40) 109.5 no . .
H(38) C(21) H(39) 109.5 no . .
H(38) C(21) H(40) 109.5 no . .
H(39) C(21) H(40) 109.5 no . .
C(17) C(22) H(29) 109.5 no . .
C(17) C(22) H(30) 109.5 no . .
C(17) C(22) H(31) 109.5 no . .
H(29) C(22) H(30) 109.5 no . .
H(29) C(22) H(31) 109.5 no . .
H(30) C(22) H(31) 109.5 no . .
C(18) C(23) H(32) 109.5 no . .
C(18) C(23) H(33) 109.5 no . .
C(18) C(23) H(34) 109.5 no . .
H(32) C(23) H(33) 109.5 no . .
H(32) C(23) H(34) 109.5 no . .
H(33) C(23) H(34) 109.5 no . .
Rh(1) H(1) Ni(1) 100.0(19) no . .

loop_
_geom_bond_atom_site_label_1
_geom_bond_atom_site_label_2
_geom_bond_distance
_geom_bond_publ_flag
_geom_bond_site_symmetry_2
Rh(1) Ni(1) 2.7228(4) yes .
Rh(1) S(1) 2.3926(7) yes .
Rh(1) S(2) 2.3568(7) yes .
Rh(1) C(14) 2.221(4) yes .
Rh(1) C(15) 2.245(4) yes .
Rh(1) C(16) 2.199(3) yes .
Rh(1) C(17) 2.198(3) yes .
Rh(1) C(18) 2.160(4) yes .
Ni(1) S(1) 2.3151(8) yes .
Ni(1) S(2) 2.3395(8) yes .
Ni(1) N(1) 2.069(2) yes .
Ni(1) N(2) 2.107(2) yes .
Ni(1) N(3) 2.056(2) yes .
S(1) C(1) 1.833(3) yes .
S(2) C(3) 1.838(3) yes .
O(1) O(2) 1.437(13) yes .
O(1) O(3) 1.03(2) yes 2_766
O(1) N(4) 1.228(15) yes .
O(2) O(3) 1.223(15) yes .
O(2) N(4) 1.279(8) yes .
O(3) N(4) 1.181(7) yes .
O(4) N(5) 1.357(11) yes .
O(5) O(6) 0.951(18) yes 2_565
O(5) N(5) 1.390(17) yes .
O(5) N(5) 1.490(13) yes 2_565
O(6) N(5) 1.259(13) yes .
N(1) C(2) 1.479(4) yes .
N(1) C(5) 1.493(4) yes .
N(1) C(10) 1.489(4) yes .
N(2) C(6) 1.491(4) yes .
N(2) C(7) 1.499(4) yes .
N(2) C(11) 1.519(3) yes .
N(3) C(4) 1.477(5) yes .
N(3) C(8) 1.490(4) yes .
N(3) C(9) 1.497(3) yes .
C(1) C(2) 1.536(4) yes .
C(3) C(4) 1.517(4) yes .
C(5) C(6) 1.521(3) yes .
C(7) C(8) 1.524(5) yes .
C(9) C(10) 1.518(5) yes .
C(11) C(12) 1.536(5) yes .
C(11) C(13) 1.523(4) yes .
C(14) C(15) 1.401(5) yes .
C(14) C(18) 1.443(4) yes .
C(14) C(19) 1.510(5) yes .
C(15) C(16) 1.443(4) yes .
C(15) C(20) 1.507(5) yes .
C(16) C(17) 1.421(4) yes .
C(16) C(21) 1.496(6) yes .
C(17) C(18) 1.437(4) yes .
C(17) C(22) 1.498(4) yes .
C(18) C(23) 1.492(5) yes .
Rh(1) H(1) 1.50(4) no .
Ni(1) H(1) 2.03(5) no .
C(1) H(20) 0.990 no .
C(1) H(21) 0.990 no .
C(2) H(8) 0.990 no .
C(2) H(9) 0.990 no .
C(3) H(16) 0.990 no .
C(3) H(17) 0.990 no .
C(4) H(6) 0.990 no .
C(4) H(7) 0.990 no .
C(5) H(12) 0.990 no .
C(5) H(13) 0.990 no .
C(6) H(4) 0.990 no .
C(6) H(5) 0.990 no .
C(7) H(2) 0.990 no .
C(7) H(3) 0.990 no .
C(8) H(10) 0.990 no .
C(8) H(11) 0.990 no .
C(9) H(14) 0.990 no .
C(9) H(15) 0.990 no .
C(10) H(18) 0.990 no .
C(10) H(19) 0.990 no .
C(11) H(22) 1.000 no .
C(12) H(23) 0.980 no .
C(12) H(24) 0.980 no .
C(12) H(25) 0.980 no .
C(13) H(26) 0.980 no .
C(13) H(27) 0.980 no .
C(13) H(28) 0.980 no .
C(19) H(41) 0.980 no .
C(19) H(42) 0.980 no .
C(19) H(43) 0.980 no .
C(20) H(35) 0.980 no .
C(20) H(36) 0.980 no .
C(20) H(37) 0.980 no .
C(21) H(38) 0.980 no .
C(21) H(39) 0.980 no .
C(21) H(40) 0.980 no .
C(22) H(29) 0.980 no .
C(22) H(30) 0.980 no .
C(22) H(31) 0.980 no .
C(23) H(32) 0.980 no .
C(23) H(33) 0.980 no .
C(23) H(34) 0.980 no .
